data_2241563
loop_
_publ_author_name
'Oishi, Takeshi'
'Yasushima, Daichi'
'Yuasa, Kihiro'
'Sato, Takaaki'
'Chida, Noritaka'

_publ_section_title
;
 Crystal structure of (+)-methyl
 (<i>E</i>)-3-[(2<i>S</i>,4<i>S</i>,5<i>R</i>)-2-amino-5-hydroxymethyl-2-trichloromethyl-1,3-dioxolan-4-yl]-2-methylprop-2-enoate
;
_journal_coeditor_code IS5442
_journal_issue 3
_journal_name_full 'Acta Crystallographica Section E'
_journal_page_first 343
_journal_page_last 346
_journal_paper_doi 10.1107/S2056989016002474
_journal_volume 72
_journal_year 2016
_chemical_formula_iupac 'C10 H14 Cl3 N O5'
_chemical_formula_moiety 'C10 H14 Cl3 N O5'
_chemical_formula_sum 'C10 H14 Cl3 N O5'
_chemical_formula_weight 334.57
_chemical_melting_point_gt 366
_chemical_melting_point_lt 365
_chemical_name_systematic
;(+)-Methyl
(<i>E</i>)-3-[(2<i>S</i>,4<i>S</i>,5<i>R</i>)-2-amino-5-(hydroxymethyl)-2-trichloromethyl-1,3-dioxolan-4-yl]-2-methylprop-2-enoate
;
_space_group_crystal_system monoclinic
_space_group_IT_number 5
_space_group_name_Hall 'I 2y'
_space_group_name_H-M_alt 'I 1 2 1'
_symmetry_space_group_name_Hall 'I 2y'
_symmetry_space_group_name_H-M 'I 1 2 1'
_atom_sites_solution_hydrogens mixed
_atom_sites_solution_primary direct
_atom_sites_solution_secondary difmap
_cell_angle_alpha 90
_cell_angle_beta 105.847(2)
_cell_angle_gamma 90
_cell_formula_units_Z 4
_cell_length_a 14.8821(9)
_cell_length_b 5.5847(3)
_cell_length_c 17.2971(14)
_cell_measurement_reflns_used 6489
_cell_measurement_temperature 90
_cell_measurement_theta_max 24.93
_cell_measurement_theta_min 2.45
_cell_volume 1382.96(16)
_computing_cell_refinement
;
<i>SAINT</i> (Bruker, 2014)
;
_computing_data_collection
;
<i>APEX2</i> (Bruker, 2014)
;
_computing_data_reduction
;
<i>SAINT</i> (Bruker, 2014)
;
_computing_molecular_graphics
;
<i>Mercury</i> (Macrae <i>et al.</i>, 2006)
;
_computing_publication_material
;
<i>publCIF</i> (Westrip, 2010) and <i>PLATON</i> (Spek, 2009)
;
_computing_structure_refinement
;
<i>SHELXL2014</i> (Sheldrick, 2015)
;
_computing_structure_solution
;
<i>SHELXS2013</i> (Sheldrick, 2008)
;
_diffrn_ambient_temperature 90
_diffrn_detector_area_resol_mean 10.4167
_diffrn_measured_fraction_theta_full 0.993
_diffrn_measured_fraction_theta_max 0.993
_diffrn_measurement_device_type 'Bruker D8 Venture'
_diffrn_measurement_method '\f and \w scans'
_diffrn_radiation_monochromator 'multilayered confocal mirror'
_diffrn_radiation_type MoK\a
_diffrn_radiation_wavelength 0.71073
_diffrn_reflns_av_R_equivalents 0.0299
_diffrn_reflns_limit_h_max 17
_diffrn_reflns_limit_h_min -17
_diffrn_reflns_limit_k_max 6
_diffrn_reflns_limit_k_min -6
_diffrn_reflns_limit_l_max 20
_diffrn_reflns_limit_l_min -20
_diffrn_reflns_number 11488
_diffrn_reflns_theta_full 25.01
_diffrn_reflns_theta_max 25.01
_diffrn_reflns_theta_min 2.45
_diffrn_standards_number 0
_exptl_absorpt_coefficient_mu 0.677
_exptl_absorpt_correction_T_max 0.90
_exptl_absorpt_correction_T_min 0.84
_exptl_absorpt_correction_type multi-scan
_exptl_absorpt_process_details
;
(<i>SADABS</i>; Bruker, 2014)
;
_exptl_crystal_colour colourless
_exptl_crystal_density_diffrn 1.607
_exptl_crystal_density_method 'not measured'
_exptl_crystal_description prism
_exptl_crystal_F_000 688
_exptl_crystal_size_max 0.26
_exptl_crystal_size_mid 0.22
_exptl_crystal_size_min 0.16
_refine_diff_density_max 0.287
_refine_diff_density_min -0.211
_refine_ls_abs_structure_details
;
Flack <i>x</i> determined using 959 quotients
[(<i>I</i>^+^)--(<i>I</i>^--^)]/[(<i>I</i>^+^)+(<i>I</i>^--^)]
(Parsons <i>et al.</i>, 2013)
;
_refine_ls_abs_structure_Flack -0.02(2)
_refine_ls_extinction_method none
_refine_ls_goodness_of_fit_ref 1.029
_refine_ls_hydrogen_treatment mixed
_refine_ls_matrix_type full
_refine_ls_number_parameters 207
_refine_ls_number_reflns 2420
_refine_ls_number_restraints 36
_refine_ls_restrained_S_all 1.056
_refine_ls_R_factor_all 0.0269
_refine_ls_R_factor_gt 0.0233
_refine_ls_shift/su_max 0.001
_refine_ls_shift/su_mean 0.000
_refine_ls_structure_factor_coef Fsqd
_refine_ls_weighting_details 'w=1/[\s^2^(Fo^2^)+(0.0137P)^2^+1.9510P] where P=(Fo^2^+2Fc^2^)/3'
_refine_ls_weighting_scheme calc
_refine_ls_wR_factor_gt 0.0502
_refine_ls_wR_factor_ref 0.0521
_reflns_number_gt 2272
_reflns_number_total 2420
_reflns_threshold_expression 'I > 2\s(I)'
_cod_data_source_file is5442sup1.cif
_cod_data_source_block I
_cod_database_code 2241563

loop_
_space_group_symop_operation_xyz
'x, y, z'
'-x, y, -z'
'x+1/2, y+1/2, z+1/2'
'-x+1/2, y+1/2, -z+1/2'

loop_
_atom_site_type_symbol
_atom_site_label
_atom_site_fract_x
_atom_site_fract_y
_atom_site_fract_z
_atom_site_U_iso_or_equiv
_atom_site_adp_type
_atom_site_calc_flag
_atom_site_occupancy
_atom_site_disorder_assembly
_atom_site_disorder_group
Cl Cl1 0.49607(5) 0.41064(14) 0.10141(4) 0.02169(18) Uani d 1.0 . .
Cl Cl2 0.69020(5) 0.44496(13) 0.18886(5) 0.02292(19) Uani d 1.0 . .
Cl Cl3 0.57725(5) 0.87077(13) 0.15202(5) 0.0279(2) Uani d 1.0 . .
C C4 0.5774(2) 0.5655(5) 0.17849(19) 0.0165(7) Uani d 1.0 . .
C C5 0.5517(2) 0.5446(6) 0.25983(19) 0.0192(7) Uani d 1.0 . .
N N6 0.4607(2) 0.6381(8) 0.25371(19) 0.0432(10) Uani d 1.0 . .
H H6A 0.453(6) 0.657(12) 0.301(2) 0.052 Uiso d 0.5 . .
H H6B 0.453(4) 0.781(5) 0.236(3) 0.052 Uiso d 0.75 . .
H H6C 0.433(2) 0.523(6) 0.230(3) 0.052 Uiso d 0.75 . .
O O7 0.61956(15) 0.6675(4) 0.31855(13) 0.0202(5) Uani d 1.0 . .
C C8 0.6707(2) 0.5008(6) 0.37781(19) 0.0190(7) Uani d 1.0 . .
H H8 0.7322 0.4656 0.3673 0.023 Uiso calc 1.0 . .
C C9 0.6103(2) 0.2743(6) 0.36247(19) 0.0206(7) Uani d 1.0 . .
H H9 0.6519 0.1318 0.3659 0.025 Uiso calc 1.0 . .
O O10 0.55577(18) 0.3032(4) 0.28050(13) 0.0267(6) Uani d 1.0 . .
C C11 0.5478(2) 0.2341(6) 0.4164(2) 0.0227(7) Uani d 1.0 . .
H H11A 0.5078 0.0928 0.3971 0.027 Uiso calc 1.0 . .
H H11B 0.5867 0.1992 0.4715 0.027 Uiso calc 1.0 . .
O O12 0.49006(15) 0.4361(5) 0.41859(12) 0.0263(5) Uani d 1.0 . .
H H12A 0.496(4) 0.488(9) 0.4653(18) 0.039 Uiso d 0.5 . .
H H12B 0.465(5) 0.491(14) 0.374(2) 0.039 Uiso d 0.5 . .
C C13 0.6872(2) 0.6143(6) 0.45876(19) 0.0230(7) Uani d 1.0 . .
H H13 0.647 0.7423 0.4636 0.028 Uiso calc 1.0 . .
C C14 0.7528(2) 0.5524(7) 0.5242(2) 0.0294(9) Uani d 1.0 . .
C C15A 0.818(3) 0.343(6) 0.5238(16) 0.044(3) Uani d 0.482(5) A 1
H H15A 0.8202 0.311 0.4686 0.066 Uiso calc 0.482(5) A 1
H H15B 0.7958 0.2007 0.5458 0.066 Uiso calc 0.482(5) A 1
H H15C 0.8813 0.3833 0.5568 0.066 Uiso calc 0.482(5) A 1
C C16A 0.767(4) 0.651(8) 0.6034(12) 0.033(4) Uani d 0.482(5) A 1
O O17A 0.8138(4) 0.5539(12) 0.6617(3) 0.0250(10) Uani d 0.482(5) A 1
O O18A 0.7178(8) 0.851(4) 0.5940(10) 0.028(2) Uani d 0.482(5) A 1
C C19A 0.7246(9) 0.960(3) 0.6710(10) 0.032(2) Uani d 0.482(5) A 1
H H19A 0.6983 0.8512 0.7037 0.047 Uiso calc 0.482(5) A 1
H H19B 0.6899 1.1108 0.6631 0.047 Uiso calc 0.482(5) A 1
H H19C 0.7904 0.9908 0.6985 0.047 Uiso calc 0.482(5) A 1
C C15B 0.825(2) 0.365(6) 0.5320(16) 0.044(3) Uani d 0.518(5) A 2
H H15D 0.8045 0.2507 0.4876 0.066 Uiso calc 0.518(5) A 2
H H15E 0.8331 0.2813 0.5832 0.066 Uiso calc 0.518(5) A 2
H H15F 0.8837 0.439 0.5302 0.066 Uiso calc 0.518(5) A 2
C C16B 0.757(3) 0.706(7) 0.5989(12) 0.033(4) Uani d 0.518(5) A 2
O O17B 0.8182(4) 0.6902(11) 0.6645(3) 0.0250(10) Uani d 0.518(5) A 2
O O18B 0.6889(7) 0.875(3) 0.5956(10) 0.028(2) Uani d 0.518(5) A 2
C C19B 0.6959(9) 1.028(2) 0.6652(9) 0.032(2) Uani d 0.518(5) A 2
H H19D 0.6942 0.9286 0.7115 0.047 Uiso calc 0.518(5) A 2
H H19E 0.6433 1.1402 0.6535 0.047 Uiso calc 0.518(5) A 2
H H19F 0.7547 1.1171 0.6773 0.047 Uiso calc 0.518(5) A 2

loop_
_atom_site_aniso_label
_atom_site_aniso_U_11
_atom_site_aniso_U_22
_atom_site_aniso_U_33
_atom_site_aniso_U_12
_atom_site_aniso_U_13
_atom_site_aniso_U_23
Cl1 0.0302(4) 0.0189(4) 0.0146(3) -0.0018(4) 0.0037(3) -0.0028(3)
Cl2 0.0207(4) 0.0251(5) 0.0273(4) 0.0083(3) 0.0141(3) 0.0056(4)
Cl3 0.0237(4) 0.0137(4) 0.0420(5) 0.0004(3) 0.0018(4) 0.0047(4)
C4 0.0155(16) 0.0148(16) 0.0214(16) 0.0008(12) 0.0086(13) -0.0014(13)
C5 0.0131(17) 0.0287(18) 0.0165(17) -0.0020(13) 0.0051(13) -0.0073(14)
N6 0.0131(15) 0.089(3) 0.0263(18) 0.0115(18) 0.0024(13) -0.0247(19)
O7 0.0208(12) 0.0169(12) 0.0172(11) 0.0036(9) -0.0047(9) -0.0012(9)
C8 0.0137(15) 0.0210(18) 0.0223(17) 0.0045(13) 0.0048(13) 0.0037(13)
C9 0.0240(18) 0.0197(17) 0.0206(16) 0.0036(14) 0.0104(14) 0.0002(14)
O10 0.0369(15) 0.0285(14) 0.0170(12) -0.0178(11) 0.0112(11) -0.0035(10)
C11 0.0295(19) 0.0227(19) 0.0208(17) -0.0012(15) 0.0150(15) -0.0007(14)
O12 0.0254(12) 0.0362(15) 0.0209(11) 0.0051(12) 0.0123(10) -0.0023(12)
C13 0.0171(16) 0.0258(19) 0.0244(18) -0.0025(14) 0.0027(14) 0.0030(15)
C14 0.0161(18) 0.042(2) 0.0273(19) -0.0112(15) 0.0012(15) 0.0131(17)
C15A 0.021(4) 0.066(5) 0.039(4) 0.007(4) 0.000(4) 0.030(4)
C16A 0.014(8) 0.065(16) 0.018(3) -0.015(6) 0.000(2) 0.014(5)
O17A 0.0230(16) 0.033(3) 0.0179(15) -0.003(3) 0.0029(13) 0.002(3)
O18A 0.022(6) 0.039(4) 0.0231(14) -0.011(5) 0.006(4) -0.0089(19)
C19A 0.031(7) 0.034(7) 0.031(3) -0.005(4) 0.012(5) -0.017(4)
C15B 0.021(4) 0.066(5) 0.039(4) 0.007(4) 0.000(4) 0.030(4)
C16B 0.014(8) 0.065(16) 0.018(3) -0.015(6) 0.000(2) 0.014(5)
O17B 0.0230(16) 0.033(3) 0.0179(15) -0.003(3) 0.0029(13) 0.002(3)
O18B 0.022(6) 0.039(4) 0.0231(14) -0.011(5) 0.006(4) -0.0089(19)
C19B 0.031(7) 0.034(7) 0.031(3) -0.005(4) 0.012(5) -0.017(4)

loop_
_atom_type_symbol
_atom_type_description
_atom_type_scat_dispersion_real
_atom_type_scat_dispersion_imag
_atom_type_scat_source
C C 0.0033 0.0016 'International Tables Vol C Tables 4.2.6.8 and 6.1.1.4'
H H 0.0000 0.0000 'International Tables Vol C Tables 4.2.6.8 and 6.1.1.4'
N N 0.0061 0.0033 'International Tables Vol C Tables 4.2.6.8 and 6.1.1.4'
O O 0.0106 0.0060 'International Tables Vol C Tables 4.2.6.8 and 6.1.1.4'
Cl Cl 0.1484 0.1585 'International Tables Vol C Tables 4.2.6.8 and 6.1.1.4'

loop_
_geom_angle_atom_site_label_1
_geom_angle_atom_site_label_2
_geom_angle_atom_site_label_3
_geom_angle
C5 C4 Cl1 111.0(2)
C5 C4 Cl3 108.9(2)
Cl1 C4 Cl3 109.02(17)
C5 C4 Cl2 109.8(2)
Cl1 C4 Cl2 109.01(16)
Cl3 C4 Cl2 109.09(16)
O10 C5 O7 108.4(3)
O10 C5 N6 110.3(3)
O7 C5 N6 110.8(3)
O10 C5 C4 107.5(3)
O7 C5 C4 108.2(3)
N6 C5 C4 111.5(3)
C5 N6 H6A 110.(5)
C5 N6 H6B 113.(4)
H6A N6 H6B 101.(5)
C5 N6 H6C 95.(2)
H6A N6 H6C 113.(5)
H6B N6 H6C 124.(5)
C5 O7 C8 109.6(2)
O7 C8 C13 108.2(2)
O7 C8 C9 103.9(2)
C13 C8 C9 116.8(3)
O7 C8 H8 109.2
C13 C8 H8 109.2
C9 C8 H8 109.2
O10 C9 C11 110.5(3)
O10 C9 C8 103.0(2)
C11 C9 C8 116.7(3)
O10 C9 H9 108.8
C11 C9 H9 108.8
C8 C9 H9 108.8
C5 O10 C9 109.6(2)
O12 C11 C9 112.2(3)
O12 C11 H11A 109.2
C9 C11 H11A 109.2
O12 C11 H11B 109.2
C9 C11 H11B 109.2
H11A C11 H11B 107.9
C11 O12 H12A 113.(2)
C11 O12 H12B 113.(6)
H12A O12 H12B 133.(6)
C14 C13 C8 125.8(3)
C14 C13 H13 117.1
C8 C13 H13 117.1
C13 C14 C16A 126.6(9)
C13 C14 C15B 127.6(11)
C13 C14 C15A 121.4(11)
C16A C14 C15A 111.8(12)
C13 C14 C16B 115.0(7)
C15B C14 C16B 117.3(13)
C14 C15A H15A 109.5
C14 C15A H15B 109.5
H15A C15A H15B 109.5
C14 C15A H15C 109.5
H15A C15A H15C 109.5
H15B C15A H15C 109.5
O17A C16A O18A 132.0(16)
O17A C16A C14 122.1(15)
O18A C16A C14 106.0(14)
C16A O18A C19A 110.2(15)
O18A C19A H19A 109.5
O18A C19A H19B 109.5
H19A C19A H19B 109.5
O18A C19A H19C 109.5
H19A C19A H19C 109.5
H19B C19A H19C 109.5
C14 C15B H15D 109.5
C14 C15B H15E 109.5
H15D C15B H15E 109.5
C14 C15B H15F 109.5
H15D C15B H15F 109.5
H15E C15B H15F 109.5
O17B C16B O18B 115.7(13)
O17B C16B C14 124.9(15)
O18B C16B C14 119.4(15)
C16B O18B C19B 119.0(13)
O18B C19B H19D 109.5
O18B C19B H19E 109.5
H19D C19B H19E 109.5
O18B C19B H19F 109.5
H19D C19B H19F 109.5
H19E C19B H19F 109.5

loop_
_geom_bond_atom_site_label_1
_geom_bond_atom_site_label_2
_geom_bond_distance
Cl1 C4 1.763(3)
Cl2 C4 1.772(3)
Cl3 C4 1.765(3)
C4 C5 1.560(4)
C5 O10 1.392(4)
C5 O7 1.401(4)
C5 N6 1.428(5)
N6 H6A 0.87(3)
N6 H6B 0.85(2)
N6 H6C 0.81(2)
O7 C8 1.439(4)
C8 C13 1.495(4)
C8 C9 1.532(4)
C8 H8 1.0
C9 O10 1.437(4)
C9 C11 1.502(5)
C9 H9 1.0
C11 O12 1.425(4)
C11 H11A 0.99
C11 H11B 0.99
O12 H12A 0.84(3)
O12 H12B 0.82(3)
C13 C14 1.323(5)
C13 H13 0.95
C14 C16A 1.439(17)
C14 C15B 1.475(17)
C14 C15A 1.524(18)
C14 C16B 1.538(16)
C15A H15A 0.98
C15A H15B 0.98
C15A H15C 0.98
C16A O17A 1.19(2)
C16A O18A 1.318(19)
O18A C19A 1.442(17)
C19A H19A 0.98
C19A H19B 0.98
C19A H19C 0.98
C15B H15D 0.98
C15B H15E 0.98
C15B H15F 0.98
C16B O17B 1.252(19)
C16B O18B 1.370(18)
O18B C19B 1.455(16)
C19B H19D 0.98
C19B H19E 0.98
C19B H19F 0.98

loop_
_geom_hbond_atom_site_label_D
_geom_hbond_atom_site_label_H
_geom_hbond_atom_site_label_A
_geom_hbond_site_symmetry_A
_geom_hbond_distance_DH
_geom_hbond_distance_HA
_geom_hbond_distance_DA
_geom_hbond_angle_DHA
_geom_hbond_publ_flag
O12 H12B N6 . 0.82(3) 2.22(4) 2.986(4) 155(7) y
N6 H6A O12 . 0.87(3) 2.31(5) 2.986(4) 135(6) y
O12 H12A O12 2_656 0.84(3) 1.98(4) 2.750(4) 151(5) y
N6 H6C O17B 3_444 0.81(2) 2.57(2) 3.369(7) 169(3) y
C19A H19C N6 3 0.98 2.59 3.555(15) 167 y
N6 H6B O17A 3_454 0.85(2) 2.61(5) 3.286(7) 137(5) y
C19B H19E O12 2_666 0.98 2.62 3.573(11) 164 y

loop_
_geom_torsion_atom_site_label_1
_geom_torsion_atom_site_label_2
_geom_torsion_atom_site_label_3
_geom_torsion_atom_site_label_4
_geom_torsion
Cl1 C4 C5 O10 62.2(3)
Cl3 C4 C5 O10 -177.8(2)
Cl2 C4 C5 O10 -58.5(3)
Cl1 C4 C5 O7 179.0(2)
Cl3 C4 C5 O7 -61.0(3)
Cl2 C4 C5 O7 58.4(3)
Cl1 C4 C5 N6 -58.9(4)
Cl3 C4 C5 N6 61.2(3)
Cl2 C4 C5 N6 -179.5(3)
O10 C5 O7 C8 1.5(4)
N6 C5 O7 C8 122.7(3)
C4 C5 O7 C8 -114.7(3)
C5 O7 C8 C13 -139.8(3)
C5 O7 C8 C9 -15.0(3)
O7 C8 C9 O10 22.3(3)
C13 C8 C9 O10 141.3(3)
O7 C8 C9 C11 -98.9(3)
C13 C8 C9 C11 20.1(4)
O7 C5 O10 C9 14.0(4)
N6 C5 O10 C9 -107.5(3)
C4 C5 O10 C9 130.7(2)
C11 C9 O10 C5 102.8(3)
C8 C9 O10 C5 -22.5(3)
O10 C9 C11 O12 -64.2(3)
C8 C9 C11 O12 52.9(4)
O7 C8 C13 C14 -158.9(3)
C9 C8 C13 C14 84.4(4)
C8 C13 C14 C16A -177.(4)
C8 C13 C14 C15B 2.(2)
C8 C13 C14 C15A -2.(2)
C8 C13 C14 C16B 178.(3)
C13 C14 C16A O17A 164.(4)
C15A C14 C16A O17A -11.(7)
C13 C14 C16A O18A -15.(6)
C15A C14 C16A O18A 170.(4)
O17A C16A O18A C19A -1.(8)
C14 C16A O18A C19A 178.(3)
C13 C14 C16B O17B -174.(4)
C15B C14 C16B O17B 3.(7)
C13 C14 C16B O18B 6.(6)
C15B C14 C16B O18B -177.(4)
O17B C16B O18B C19B 3.(6)
C14 C16B O18B C19B -177.(3)

_cod_database_fobs_code 2241563
